data_1552343
loop_
_publ_author_name
'Smith, Sofia Marie'
'Planas, Oriol'
'Gomez, Laura'
'Rath, Nigam'
'Ribas, Xavi'
'Mirica, Liviu M.'

_publ_section_title
;
 Aerobic C--C and C--O Bond Formation Reactions Mediated by High-Valent
 Nickel Species
;
_journal_name_full 'Chemical Science'
_journal_paper_doi 10.1039/C9SC03758F
_journal_year 2019
_chemical_formula_moiety 'C32 H44 N4 Ni'
_chemical_formula_sum 'C32 H44 N4 Ni'
_chemical_formula_weight 543.42
_space_group_crystal_system monoclinic
_space_group_IT_number 14
_space_group_name_Hall '-P 2ybc'
_space_group_name_H-M_alt 'P 1 21/c 1'
_symmetry_space_group_name_Hall '-P 2ybc'
_symmetry_space_group_name_H-M 'P 1 21/c 1'
_atom_sites_solution_hydrogens geom
_atom_sites_solution_primary dual
_atom_sites_solution_secondary difmap
_audit_creation_method SHELXL-2016/6
_audit_update_record
;
2019-07-25 deposited with the CCDC.    2019-09-18 downloaded from the CCDC.
;
_cell_angle_alpha 90
_cell_angle_beta 92.174(4)
_cell_angle_gamma 90
_cell_formula_units_Z 4
_cell_length_a 9.4391(6)
_cell_length_b 23.9058(13)
_cell_length_c 12.7167(8)
_cell_measurement_reflns_used 6764
_cell_measurement_temperature 100(2)
_cell_measurement_theta_max 25.54
_cell_measurement_theta_min 2.75
_cell_volume 2867.4(3)
_computing_cell_refinement 'SAINT V8.34A (Bruker AXS Inc., 2013)'
_computing_data_collection 'Bruker APEX2'
_computing_data_reduction 'SAINT V8.34A (Bruker AXS Inc., 2013)'
_computing_molecular_graphics 'Bruker SHELXTL'
_computing_publication_material 'Bruker SHELXTL'
_computing_structure_refinement 'SHELXL-2016/6 (Sheldrick, 2016)'
_computing_structure_solution 'SHELXT-2013 (Sheldrick, 2008)'
_diffrn_ambient_temperature 100(2)
_diffrn_detector_area_resol_mean 8
_diffrn_measured_fraction_theta_full 1.000
_diffrn_measured_fraction_theta_max 0.993
_diffrn_measurement_device_type 'Bruker SMART APEX CCD area detector'
_diffrn_measurement_method '\w and \f scans'
_diffrn_radiation_type MoK\a
_diffrn_radiation_wavelength 0.71073
_diffrn_reflns_av_R_equivalents 0.0857
_diffrn_reflns_av_unetI/netI 0.0807
_diffrn_reflns_Laue_measured_fraction_full 1.000
_diffrn_reflns_Laue_measured_fraction_max 0.993
_diffrn_reflns_limit_h_max 13
_diffrn_reflns_limit_h_min -12
_diffrn_reflns_limit_k_max 34
_diffrn_reflns_limit_k_min -34
_diffrn_reflns_limit_l_max 18
_diffrn_reflns_limit_l_min -14
_diffrn_reflns_number 49624
_diffrn_reflns_point_group_measured_fraction_full 1.000
_diffrn_reflns_point_group_measured_fraction_max 0.993
_diffrn_reflns_theta_full 25.242
_diffrn_reflns_theta_max 30.631
_diffrn_reflns_theta_min 1.704
_diffrn_source 'sealed tube'
_exptl_absorpt_coefficient_mu 0.704
_exptl_absorpt_correction_T_max 0.8253
_exptl_absorpt_correction_T_min 0.7156
_exptl_absorpt_correction_type multi-scan
_exptl_absorpt_process_details 'SADABS V2016/2 (Bruker AXS Inc.)'
_exptl_crystal_colour yellow
_exptl_crystal_density_diffrn 1.259
_exptl_crystal_density_method 'not measured'
_exptl_crystal_description plate
_exptl_crystal_F_000 1168
_exptl_crystal_size_max 0.377
_exptl_crystal_size_mid 0.249
_exptl_crystal_size_min 0.162
_refine_diff_density_max 1.811
_refine_diff_density_min -0.908
_refine_diff_density_rms 0.085
_refine_ls_extinction_method none
_refine_ls_goodness_of_fit_ref 1.037
_refine_ls_hydrogen_treatment constr
_refine_ls_matrix_type full
_refine_ls_number_parameters 342
_refine_ls_number_reflns 8789
_refine_ls_number_restraints 0
_refine_ls_restrained_S_all 1.037
_refine_ls_R_factor_all 0.1170
_refine_ls_R_factor_gt 0.0603
_refine_ls_shift/su_max 0.001
_refine_ls_shift/su_mean 0.000
_refine_ls_structure_factor_coef Fsqd
_refine_ls_weighting_details 'w=1/[\s^2^(Fo^2^)+(0.0474P)^2^+4.0115P] where P=(Fo^2^+2Fc^2^)/3'
_refine_ls_weighting_scheme calc
_refine_ls_wR_factor_gt 0.1255
_refine_ls_wR_factor_ref 0.1477
_reflns_Friedel_coverage 0.000
_reflns_number_gt 5414
_reflns_number_total 8789
_reflns_threshold_expression 'I > 2\s(I)'
_cod_data_source_file c9sc03758f2.cif
_cod_data_source_block l2418
_cod_database_code 1552343
_shelx_shelxl_version_number 2016/6
_shelx_space_group_comment
; 
The symmetry employed for this shelxl refinement is uniquely defined 
by the following loop, which should always be used as a source of 
symmetry information in preference to the above space-group names. 
They are only intended as comments. 
;
_shelx_estimated_absorpt_t_min 0.777
_shelx_estimated_absorpt_t_max 0.895

loop_
_space_group_symop_operation_xyz
'x, y, z'
'-x, y+1/2, -z+1/2'
'-x, -y, -z'
'x, -y-1/2, z-1/2'

loop_
_atom_site_label
_atom_site_type_symbol
_atom_site_fract_x
_atom_site_fract_y
_atom_site_fract_z
_atom_site_U_iso_or_equiv
_atom_site_adp_type
_atom_site_occupancy
_atom_site_site_symmetry_order
_atom_site_calc_flag
_atom_site_refinement_flags_posn
_atom_site_refinement_flags_adp
Ni1 Ni 0.28968(4) 0.38360(2) 0.33451(3) 0.02063(10) Uani 1 1 d . .
N1 N 0.4485(3) 0.39039(8) 0.43556(18) 0.0197(5) Uani 1 1 d . .
N2 N 0.2265(3) 0.31831(9) 0.41576(18) 0.0199(5) Uani 1 1 d . .
N3 N 0.1990(3) 0.41158(9) 0.59906(18) 0.0210(5) Uani 1 1 d . .
N4 N 0.5266(3) 0.27087(9) 0.3440(2) 0.0272(6) Uani 1 1 d . .
C1 C 0.1396(3) 0.38570(11) 0.2323(2) 0.0227(6) Uani 1 1 d . .
C2 C 0.0086(3) 0.35872(12) 0.2381(2) 0.0257(6) Uani 1 1 d . .
H2 H -0.008504 0.335365 0.296699 0.031 Uiso 1 1 calc R U
C3 C -0.0979(4) 0.36537(14) 0.1594(3) 0.0317(7) Uani 1 1 d . .
H3 H -0.186008 0.346612 0.165319 0.038 Uiso 1 1 calc R U
C4 C -0.0760(4) 0.39881(13) 0.0738(3) 0.0318(7) Uani 1 1 d . .
H4 H -0.148672 0.403252 0.020724 0.038 Uiso 1 1 calc R U
C5 C 0.0529(4) 0.42610(12) 0.0650(2) 0.0304(7) Uani 1 1 d . .
H5 H 0.068562 0.449057 0.005605 0.036 Uiso 1 1 calc R U
C6 C 0.1584(3) 0.41993(10) 0.1427(2) 0.0210(6) Uani 1 1 d . .
C7 C 0.3037(3) 0.44687(11) 0.1415(2) 0.0250(6) Uani 1 1 d . .
C8 C 0.3545(3) 0.44769(10) 0.2563(2) 0.0234(6) Uani 1 1 d . .
H8A H 0.320052 0.482290 0.289663 0.028 Uiso 1 1 calc R U
H8B H 0.459381 0.448543 0.260114 0.028 Uiso 1 1 calc R U
C9 C 0.2999(4) 0.50596(11) 0.0952(3) 0.0351(8) Uani 1 1 d . .
H9A H 0.270098 0.504148 0.020585 0.053 Uiso 1 1 calc R U
H9B H 0.394555 0.522683 0.102200 0.053 Uiso 1 1 calc R U
H9C H 0.232523 0.528902 0.133082 0.053 Uiso 1 1 calc R U
C10 C 0.4012(4) 0.41090(12) 0.0760(2) 0.0298(7) Uani 1 1 d . .
H10A H 0.399668 0.372224 0.101431 0.045 Uiso 1 1 calc R U
H10B H 0.498200 0.425485 0.082500 0.045 Uiso 1 1 calc R U
H10C H 0.368332 0.411951 0.001962 0.045 Uiso 1 1 calc R U
C11 C 0.5739(3) 0.36532(11) 0.4189(2) 0.0263(7) Uani 1 1 d . .
C12 C 0.6910(4) 0.37417(13) 0.4852(3) 0.0331(7) Uani 1 1 d . .
H12 H 0.779554 0.357680 0.470325 0.040 Uiso 1 1 calc R U
C13 C 0.6781(4) 0.40706(13) 0.5730(3) 0.0345(8) Uani 1 1 d . .
H13 H 0.757732 0.413728 0.619268 0.041 Uiso 1 1 calc R U
C14 C 0.5481(3) 0.43025(12) 0.5929(3) 0.0275(7) Uani 1 1 d . .
H14 H 0.536498 0.451932 0.654592 0.033 Uiso 1 1 calc R U
C15 C 0.4355(3) 0.42181(10) 0.5230(2) 0.0214(6) Uani 1 1 d . .
C16 C 0.2941(3) 0.44825(11) 0.5408(2) 0.0223(6) Uani 1 1 d . .
H16A H 0.308872 0.483509 0.580490 0.027 Uiso 1 1 calc R U
H16B H 0.248034 0.457723 0.471808 0.027 Uiso 1 1 calc R U
C17 C 0.0965(3) 0.38234(11) 0.5269(2) 0.0220(5) Uani 1 1 d . .
H17A H 0.083419 0.404447 0.461472 0.026 Uiso 1 1 calc R U
H17B H 0.003724 0.380113 0.560436 0.026 Uiso 1 1 calc R U
C18 C 0.1438(3) 0.32442(11) 0.4996(2) 0.0228(6) Uani 1 1 d . .
C19 C 0.1046(4) 0.27852(12) 0.5583(3) 0.0306(7) Uani 1 1 d . .
H19 H 0.046503 0.283482 0.616915 0.037 Uiso 1 1 calc R U
C20 C 0.1499(4) 0.22534(12) 0.5317(3) 0.0358(8) Uani 1 1 d . .
H20 H 0.121458 0.193441 0.570141 0.043 Uiso 1 1 calc R U
C21 C 0.2373(4) 0.22016(12) 0.4479(3) 0.0316(7) Uani 1 1 d . .
H21 H 0.271040 0.184310 0.428592 0.038 Uiso 1 1 calc R U
C22 C 0.2764(3) 0.26720(11) 0.3915(2) 0.0251(6) Uani 1 1 d . .
C23 C 0.3796(4) 0.26344(11) 0.3047(2) 0.0292(7) Uani 1 1 d . .
H23A H 0.369972 0.226481 0.270080 0.035 Uiso 1 1 calc R U
H23B H 0.356489 0.292523 0.251379 0.035 Uiso 1 1 calc R U
C24 C 0.5802(4) 0.32790(11) 0.3238(2) 0.0293(7) Uani 1 1 d . .
H24A H 0.523243 0.344778 0.265001 0.035 Uiso 1 1 calc R U
H24B H 0.679591 0.325416 0.301969 0.035 Uiso 1 1 calc R U
C25 C 0.1342(3) 0.43938(13) 0.6910(2) 0.0264(6) Uani 1 1 d . .
C26 C 0.2530(4) 0.46083(16) 0.7661(3) 0.0379(8) Uani 1 1 d . .
H26A H 0.319561 0.430352 0.782716 0.057 Uiso 1 1 calc R U
H26B H 0.212075 0.474338 0.831106 0.057 Uiso 1 1 calc R U
H26C H 0.303214 0.491515 0.732555 0.057 Uiso 1 1 calc R U
C27 C 0.0537(4) 0.39559(15) 0.7526(3) 0.0371(8) Uani 1 1 d . .
H27A H -0.032149 0.384510 0.712109 0.056 Uiso 1 1 calc R U
H27B H 0.027432 0.411406 0.820218 0.056 Uiso 1 1 calc R U
H27C H 0.114243 0.362762 0.764967 0.056 Uiso 1 1 calc R U
C28 C 0.0369(4) 0.48757(13) 0.6582(3) 0.0337(7) Uani 1 1 d . .
H28A H 0.092919 0.517544 0.627581 0.051 Uiso 1 1 calc R U
H28B H -0.010550 0.501845 0.719936 0.051 Uiso 1 1 calc R U
H28C H -0.034377 0.474346 0.605897 0.051 Uiso 1 1 calc R U
C29 C 0.6278(4) 0.22568(12) 0.3169(3) 0.0436(10) Uani 1 1 d . .
C30 C 0.6528(6) 0.22402(16) 0.1986(4) 0.0686(15) Uani 1 1 d . .
H30A H 0.561435 0.221610 0.159615 0.103 Uiso 1 1 calc R U
H30B H 0.710580 0.191287 0.182514 0.103 Uiso 1 1 calc R U
H30C H 0.702316 0.258113 0.178039 0.103 Uiso 1 1 calc R U
C31 C 0.7675(4) 0.23459(16) 0.3793(4) 0.0608(13) Uani 1 1 d . .
H31A H 0.814798 0.268064 0.353294 0.091 Uiso 1 1 calc R U
H31B H 0.828903 0.201970 0.370716 0.091 Uiso 1 1 calc R U
H31C H 0.748459 0.239433 0.453989 0.091 Uiso 1 1 calc R U
C32 C 0.5688(5) 0.16931(13) 0.3523(4) 0.0569(12) Uani 1 1 d . .
H32A H 0.538653 0.172376 0.425021 0.085 Uiso 1 1 calc R U
H32B H 0.642466 0.140605 0.348316 0.085 Uiso 1 1 calc R U
H32C H 0.487351 0.158910 0.306324 0.085 Uiso 1 1 calc R U

loop_
_atom_site_aniso_label
_atom_site_aniso_U_11
_atom_site_aniso_U_22
_atom_site_aniso_U_33
_atom_site_aniso_U_23
_atom_site_aniso_U_13
_atom_site_aniso_U_12
Ni1 0.0332(2) 0.01427(14) 0.01449(17) 0.00133(14) 0.00144(14) 0.00030(15)
N1 0.0242(13) 0.0135(9) 0.0215(12) 0.0012(8) 0.0042(10) -0.0010(9)
N2 0.0265(13) 0.0170(10) 0.0159(12) 0.0028(8) -0.0029(10) -0.0021(9)
N3 0.0255(13) 0.0216(11) 0.0162(12) 0.0011(9) 0.0025(10) -0.0003(9)
N4 0.0366(15) 0.0161(10) 0.0294(14) 0.0009(9) 0.0083(12) 0.0048(10)
C1 0.0340(17) 0.0153(11) 0.0191(14) -0.0020(10) 0.0035(12) -0.0007(11)
C2 0.0338(18) 0.0250(14) 0.0184(15) 0.0019(11) 0.0033(13) -0.0017(12)
C3 0.0297(18) 0.0388(16) 0.0265(17) -0.0015(13) 0.0020(14) -0.0027(13)
C4 0.037(2) 0.0335(15) 0.0240(16) 0.0002(12) -0.0065(14) 0.0050(13)
C5 0.051(2) 0.0237(13) 0.0162(15) 0.0032(11) 0.0032(14) 0.0041(13)
C6 0.0323(16) 0.0143(11) 0.0167(14) -0.0015(10) 0.0023(12) 0.0016(10)
C7 0.0412(19) 0.0150(11) 0.0192(14) 0.0020(10) 0.0048(13) -0.0022(11)
C8 0.0329(17) 0.0140(11) 0.0233(15) -0.0013(10) 0.0020(13) -0.0036(11)
C9 0.060(2) 0.0159(12) 0.0294(17) 0.0057(12) 0.0073(16) -0.0046(13)
C10 0.0400(19) 0.0251(14) 0.0248(16) -0.0013(12) 0.0085(14) -0.0033(13)
C11 0.0349(18) 0.0175(12) 0.0272(16) 0.0013(11) 0.0086(14) 0.0012(11)
C12 0.0257(17) 0.0297(15) 0.044(2) 0.0011(14) 0.0027(15) 0.0038(12)
C13 0.0285(18) 0.0303(15) 0.044(2) -0.0031(14) -0.0058(15) -0.0005(13)
C14 0.0291(17) 0.0208(13) 0.0323(17) -0.0034(12) -0.0014(14) -0.0045(11)
C15 0.0313(16) 0.0134(11) 0.0198(14) -0.0003(10) 0.0028(12) -0.0008(10)
C16 0.0306(16) 0.0172(11) 0.0192(14) -0.0005(10) 0.0023(12) 0.0011(11)
C17 0.0234(15) 0.0222(12) 0.0201(14) 0.0012(11) -0.0006(11) 0.0014(11)
C18 0.0265(16) 0.0227(12) 0.0187(14) 0.0027(10) -0.0049(12) -0.0015(11)
C19 0.0354(19) 0.0285(14) 0.0282(17) 0.0044(12) 0.0053(14) -0.0038(13)
C20 0.046(2) 0.0220(13) 0.040(2) 0.0112(13) 0.0054(16) -0.0068(13)
C21 0.042(2) 0.0174(12) 0.0348(19) 0.0033(12) -0.0002(15) -0.0026(12)
C22 0.0366(18) 0.0168(12) 0.0215(15) -0.0004(10) -0.0051(13) -0.0023(11)
C23 0.049(2) 0.0159(12) 0.0228(15) -0.0023(11) 0.0062(14) 0.0004(12)
C24 0.0417(19) 0.0165(12) 0.0303(17) -0.0007(11) 0.0118(15) 0.0033(12)
C25 0.0290(17) 0.0337(15) 0.0167(14) -0.0035(12) 0.0025(12) 0.0025(12)
C26 0.041(2) 0.053(2) 0.0203(16) -0.0105(14) -0.0016(15) 0.0014(16)
C27 0.041(2) 0.050(2) 0.0207(16) 0.0038(14) 0.0042(15) 0.0006(15)
C28 0.0340(19) 0.0334(16) 0.0338(19) -0.0065(14) 0.0037(15) 0.0080(14)
C29 0.056(2) 0.0179(13) 0.059(3) 0.0009(14) 0.022(2) 0.0091(14)
C30 0.102(4) 0.0301(18) 0.077(3) -0.0173(19) 0.049(3) 0.002(2)
C31 0.038(2) 0.0343(19) 0.111(4) 0.015(2) 0.019(2) 0.0051(16)
C32 0.055(3) 0.0187(14) 0.099(4) 0.0114(18) 0.018(2) 0.0059(15)

loop_
_atom_type_symbol
_atom_type_description
_atom_type_scat_dispersion_real
_atom_type_scat_dispersion_imag
_atom_type_scat_source
C C 0.0033 0.0016 'International Tables Vol C Tables 4.2.6.8 and 6.1.1.4'
H H 0.0000 0.0000 'International Tables Vol C Tables 4.2.6.8 and 6.1.1.4'
N N 0.0061 0.0033 'International Tables Vol C Tables 4.2.6.8 and 6.1.1.4'
Ni Ni 0.3393 1.1124 'International Tables Vol C Tables 4.2.6.8 and 6.1.1.4'

loop_
_geom_angle_atom_site_label_1
_geom_angle_atom_site_label_2
_geom_angle_atom_site_label_3
_geom_angle
C1 Ni1 C8 82.44(12)
C1 Ni1 N1 173.36(10)
C8 Ni1 N1 91.31(11)
C1 Ni1 N2 98.51(11)
C8 Ni1 N2 179.05(12)
N1 Ni1 N2 87.74(9)
C11 N1 C15 118.9(3)
C11 N1 Ni1 121.2(2)
C15 N1 Ni1 119.90(19)
C22 N2 C18 119.6(2)
C22 N2 Ni1 118.76(19)
C18 N2 Ni1 121.41(18)
C16 N3 C17 111.4(2)
C16 N3 C25 113.8(2)
C17 N3 C25 114.6(2)
C23 N4 C24 112.2(2)
C23 N4 C29 116.1(3)
C24 N4 C29 113.7(2)
C2 C1 C6 116.5(3)
C2 C1 Ni1 126.4(2)
C6 C1 Ni1 117.1(2)
C1 C2 C3 121.5(3)
C1 C2 H2 119.3
C3 C2 H2 119.3
C4 C3 C2 120.5(3)
C4 C3 H3 119.8
C2 C3 H3 119.8
C3 C4 C5 119.8(3)
C3 C4 H4 120.1
C5 C4 H4 120.1
C6 C5 C4 120.1(3)
C6 C5 H5 119.9
C4 C5 H5 119.9
C5 C6 C1 121.7(3)
C5 C6 C7 125.1(3)
C1 C6 C7 113.2(3)
C6 C7 C8 104.4(2)
C6 C7 C10 109.3(2)
C8 C7 C10 110.9(3)
C6 C7 C9 112.8(3)
C8 C7 C9 111.1(2)
C10 C7 C9 108.4(2)
C7 C8 Ni1 112.88(18)
C7 C8 H8A 109.0
Ni1 C8 H8A 109.0
C7 C8 H8B 109.0
Ni1 C8 H8B 109.0
H8A C8 H8B 107.8
C7 C9 H9A 109.5
C7 C9 H9B 109.5
H9A C9 H9B 109.5
C7 C9 H9C 109.5
H9A C9 H9C 109.5
H9B C9 H9C 109.5
C7 C10 H10A 109.5
C7 C10 H10B 109.5
H10A C10 H10B 109.5
C7 C10 H10C 109.5
H10A C10 H10C 109.5
H10B C10 H10C 109.5
N1 C11 C12 121.4(3)
N1 C11 C24 116.8(3)
C12 C11 C24 121.8(3)
C13 C12 C11 119.4(3)
C13 C12 H12 120.3
C11 C12 H12 120.3
C12 C13 C14 119.1(3)
C12 C13 H13 120.5
C14 C13 H13 120.5
C15 C14 C13 119.6(3)
C15 C14 H14 120.2
C13 C14 H14 120.2
N1 C15 C14 121.4(3)
N1 C15 C16 117.8(3)
C14 C15 C16 120.8(3)
N3 C16 C15 112.8(2)
N3 C16 H16A 109.0
C15 C16 H16A 109.0
N3 C16 H16B 109.0
C15 C16 H16B 109.0
H16A C16 H16B 107.8
N3 C17 C18 112.7(2)
N3 C17 H17A 109.1
C18 C17 H17A 109.1
N3 C17 H17B 109.1
C18 C17 H17B 109.1
H17A C17 H17B 107.8
N2 C18 C19 120.9(3)
N2 C18 C17 117.9(2)
C19 C18 C17 121.2(3)
C18 C19 C20 120.2(3)
C18 C19 H19 119.9
C20 C19 H19 119.9
C21 C20 C19 118.0(3)
C21 C20 H20 121.0
C19 C20 H20 121.0
C20 C21 C22 120.3(3)
C20 C21 H21 119.9
C22 C21 H21 119.9
N2 C22 C21 120.8(3)
N2 C22 C23 117.6(2)
C21 C22 C23 121.5(3)
N4 C23 C22 112.0(3)
N4 C23 H23A 109.2
C22 C23 H23A 109.2
N4 C23 H23B 109.2
C22 C23 H23B 109.2
H23A C23 H23B 107.9
N4 C24 C11 112.5(2)
N4 C24 H24A 109.1
C11 C24 H24A 109.1
N4 C24 H24B 109.1
C11 C24 H24B 109.1
H24A C24 H24B 107.8
N3 C25 C28 112.5(2)
N3 C25 C27 108.8(2)
C28 C25 C27 110.7(3)
N3 C25 C26 108.9(2)
C28 C25 C26 109.7(3)
C27 C25 C26 106.0(3)
C25 C26 H26A 109.5
C25 C26 H26B 109.5
H26A C26 H26B 109.5
C25 C26 H26C 109.5
H26A C26 H26C 109.5
H26B C26 H26C 109.5
C25 C27 H27A 109.5
C25 C27 H27B 109.5
H27A C27 H27B 109.5
C25 C27 H27C 109.5
H27A C27 H27C 109.5
H27B C27 H27C 109.5
C25 C28 H28A 109.5
C25 C28 H28B 109.5
H28A C28 H28B 109.5
C25 C28 H28C 109.5
H28A C28 H28C 109.5
H28B C28 H28C 109.5
N4 C29 C31 109.1(3)
N4 C29 C30 111.7(3)
C31 C29 C30 110.6(4)
N4 C29 C32 109.0(3)
C31 C29 C32 106.6(3)
C30 C29 C32 109.7(3)
C29 C30 H30A 109.5
C29 C30 H30B 109.5
H30A C30 H30B 109.5
C29 C30 H30C 109.5
H30A C30 H30C 109.5
H30B C30 H30C 109.5
C29 C31 H31A 109.5
C29 C31 H31B 109.5
H31A C31 H31B 109.5
C29 C31 H31C 109.5
H31A C31 H31C 109.5
H31B C31 H31C 109.5
C29 C32 H32A 109.5
C29 C32 H32B 109.5
H32A C32 H32B 109.5
C29 C32 H32C 109.5
H32A C32 H32C 109.5
H32B C32 H32C 109.5

loop_
_geom_bond_atom_site_label_1
_geom_bond_atom_site_label_2
_geom_bond_distance
Ni1 C1 1.887(3)
Ni1 C8 1.938(3)
Ni1 N1 1.944(3)
Ni1 N2 1.976(2)
N1 C11 1.351(4)
N1 C15 1.352(3)
N2 C22 1.349(3)
N2 C18 1.352(4)
N3 C16 1.475(3)
N3 C17 1.483(4)
N3 C25 1.496(4)
N4 C23 1.467(4)
N4 C24 1.480(3)
N4 C29 1.491(4)
C1 C2 1.400(4)
C1 C6 1.420(4)
C2 C3 1.400(5)
C2 H2 0.9500
C3 C4 1.373(4)
C3 H3 0.9500
C4 C5 1.388(5)
C4 H4 0.9500
C5 C6 1.384(4)
C5 H5 0.9500
C6 C7 1.515(4)
C7 C8 1.519(4)
C7 C10 1.530(4)
C7 C9 1.530(4)
C8 H8A 0.9900
C8 H8B 0.9900
C9 H9A 0.9800
C9 H9B 0.9800
C9 H9C 0.9800
C10 H10A 0.9800
C10 H10B 0.9800
C10 H10C 0.9800
C11 C12 1.381(5)
C11 C24 1.507(4)
C12 C13 1.374(5)
C12 H12 0.9500
C13 C14 1.379(4)
C13 H13 0.9500
C14 C15 1.375(4)
C14 H14 0.9500
C15 C16 1.501(4)
C16 H16A 0.9900
C16 H16B 0.9900
C17 C18 1.500(4)
C17 H17A 0.9900
C17 H17B 0.9900
C18 C19 1.385(4)
C19 C20 1.387(4)
C19 H19 0.9500
C20 C21 1.378(5)
C20 H20 0.9500
C21 C22 1.391(4)
C21 H21 0.9500
C22 C23 1.503(4)
C23 H23A 0.9900
C23 H23B 0.9900
C24 H24A 0.9900
C24 H24B 0.9900
C25 C28 1.521(4)
C25 C27 1.527(4)
C25 C26 1.534(5)
C26 H26A 0.9800
C26 H26B 0.9800
C26 H26C 0.9800
C27 H27A 0.9800
C27 H27B 0.9800
C27 H27C 0.9800
C28 H28A 0.9800
C28 H28B 0.9800
C28 H28C 0.9800
C29 C31 1.528(6)
C29 C30 1.532(6)
C29 C32 1.533(4)
C30 H30A 0.9800
C30 H30B 0.9800
C30 H30C 0.9800
C31 H31A 0.9800
C31 H31B 0.9800
C31 H31C 0.9800
C32 H32A 0.9800
C32 H32B 0.9800
C32 H32C 0.9800

loop_
_geom_torsion_atom_site_label_1
_geom_torsion_atom_site_label_2
_geom_torsion_atom_site_label_3
_geom_torsion_atom_site_label_4
_geom_torsion
C8 Ni1 C1 C2 -163.8(3)
N2 Ni1 C1 C2 16.3(3)
C8 Ni1 C1 C6 13.2(2)
N2 Ni1 C1 C6 -166.7(2)
C6 C1 C2 C3 -0.1(4)
Ni1 C1 C2 C3 176.9(2)
C1 C2 C3 C4 0.1(5)
C2 C3 C4 C5 0.2(5)
C3 C4 C5 C6 -0.4(5)
C4 C5 C6 C1 0.5(4)
C4 C5 C6 C7 179.2(3)
C2 C1 C6 C5 -0.2(4)
Ni1 C1 C6 C5 -177.5(2)
C2 C1 C6 C7 -179.1(2)
Ni1 C1 C6 C7 3.6(3)
C5 C6 C7 C8 157.8(3)
C1 C6 C7 C8 -23.4(3)
C5 C6 C7 C10 -83.6(3)
C1 C6 C7 C10 95.3(3)
C5 C6 C7 C9 37.0(4)
C1 C6 C7 C9 -144.1(2)
C6 C7 C8 Ni1 33.9(3)
C10 C7 C8 Ni1 -83.7(3)
C9 C7 C8 Ni1 155.8(2)
C15 N1 C11 C12 -4.4(4)
Ni1 N1 C11 C12 173.9(2)
C15 N1 C11 C24 176.3(2)
Ni1 N1 C11 C24 -5.4(3)
N1 C11 C12 C13 3.1(5)
C24 C11 C12 C13 -177.6(3)
C11 C12 C13 C14 0.3(5)
C12 C13 C14 C15 -2.4(5)
C11 N1 C15 C14 2.3(4)
Ni1 N1 C15 C14 -176.1(2)
C11 N1 C15 C16 -178.8(2)
Ni1 N1 C15 C16 2.9(3)
C13 C14 C15 N1 1.1(4)
C13 C14 C15 C16 -177.8(3)
C17 N3 C16 C15 -98.7(3)
C25 N3 C16 C15 129.9(3)
N1 C15 C16 N3 88.5(3)
C14 C15 C16 N3 -92.5(3)
C16 N3 C17 C18 96.6(3)
C25 N3 C17 C18 -132.4(2)
C22 N2 C18 C19 -2.8(4)
Ni1 N2 C18 C19 -177.6(2)
C22 N2 C18 C17 177.0(3)
Ni1 N2 C18 C17 2.2(4)
N3 C17 C18 N2 -88.2(3)
N3 C17 C18 C19 91.6(3)
N2 C18 C19 C20 0.0(5)
C17 C18 C19 C20 -179.8(3)
C18 C19 C20 C21 1.8(5)
C19 C20 C21 C22 -0.9(5)
C18 N2 C22 C21 3.7(4)
Ni1 N2 C22 C21 178.7(2)
C18 N2 C22 C23 -173.9(3)
Ni1 N2 C22 C23 1.0(4)
C20 C21 C22 N2 -1.9(5)
C20 C21 C22 C23 175.7(3)
C24 N4 C23 C22 -101.2(3)
C29 N4 C23 C22 125.8(3)
N2 C22 C23 N4 88.1(3)
C21 C22 C23 N4 -89.5(3)
C23 N4 C24 C11 99.0(3)
C29 N4 C24 C11 -126.8(3)
N1 C11 C24 N4 -83.1(3)
C12 C11 C24 N4 97.6(3)
C16 N3 C25 C28 64.0(3)
C17 N3 C25 C28 -65.8(3)
C16 N3 C25 C27 -172.9(3)
C17 N3 C25 C27 57.3(3)
C16 N3 C25 C26 -57.8(3)
C17 N3 C25 C26 172.4(2)
C23 N4 C29 C31 -170.0(3)
C24 N4 C29 C31 57.7(4)
C23 N4 C29 C30 67.4(4)
C24 N4 C29 C30 -64.9(4)
C23 N4 C29 C32 -54.0(4)
C24 N4 C29 C32 173.7(3)
